data_7247304
loop_
_publ_author_name
'Huang, Wei-Chun'
'Chen, Wei-Hao'
'Chen, Chia-Ling'
'Liao, Tsung-Te'
'Chen, Yi-Wun'
'Chen, Jhy-Der'

_publ_section_title
;
 Formation of entangled Co(ii) coordination polymers based on
 bis-pyridyl-bis-amide and angular dicarboxylate ligands: a structural
 comparison
;
_journal_issue 39
_journal_name_full CrystEngComm
_journal_page_first 5575
_journal_page_last 5587
_journal_paper_doi 10.1039/D3CE00803G
_journal_volume 25
_journal_year 2023
_chemical_formula_sum 'C34 H37 Co N4 O8.5'
_chemical_formula_weight 696.60
_space_group_crystal_system orthorhombic
_space_group_IT_number 68
_space_group_name_Hall '-C 2a 2ac'
_space_group_name_H-M_alt 'C c c a :2'
_atom_sites_solution_hydrogens mixed
_audit_creation_method SHELXL-2017/1
_audit_update_record
;
2023-08-06 deposited with the CCDC.	2023-09-04 downloaded from the CCDC.
;
_cell_angle_alpha 90
_cell_angle_beta 90
_cell_angle_gamma 90
_cell_formula_units_Z 16
_cell_length_a 15.3926(4)
_cell_length_b 54.6540(13)
_cell_length_c 16.2237(4)
_cell_measurement_reflns_used 9909
_cell_measurement_temperature 296(2)
_cell_measurement_theta_max 24.05
_cell_measurement_theta_min 2.51
_cell_volume 13648.5(6)
_computing_cell_refinement 'Bruker SAINT'
_computing_data_collection 'Bruker APEX2'
_computing_data_reduction 'Bruker SAINT'
_computing_molecular_graphics 'Bruker SHELXTL'
_computing_publication_material 'Bruker SHELXTL'
_computing_structure_refinement 'SHELXL-2017/1 (Sheldrick, 2017)'
_computing_structure_solution 'SHELXS-97 (Sheldrick 2008)'
_diffrn_ambient_temperature 296(2)
_diffrn_measured_fraction_theta_full 1.000
_diffrn_measured_fraction_theta_max 1.000
_diffrn_measurement_device_type 'Bruker APEX-II CCD'
_diffrn_measurement_method '\f and \w scans'
_diffrn_radiation_type MoK\a
_diffrn_radiation_wavelength 0.71073
_diffrn_reflns_av_R_equivalents 0.0662
_diffrn_reflns_av_unetI/netI 0.0358
_diffrn_reflns_Laue_measured_fraction_full 1.000
_diffrn_reflns_Laue_measured_fraction_max 1.000
_diffrn_reflns_limit_h_max 18
_diffrn_reflns_limit_h_min -18
_diffrn_reflns_limit_k_max 67
_diffrn_reflns_limit_k_min -67
_diffrn_reflns_limit_l_max 18
_diffrn_reflns_limit_l_min -20
_diffrn_reflns_number 70248
_diffrn_reflns_point_group_measured_fraction_full 1.000
_diffrn_reflns_point_group_measured_fraction_max 1.000
_diffrn_reflns_theta_full 25.242
_diffrn_reflns_theta_max 25.997
_diffrn_reflns_theta_min 1.490
_exptl_absorpt_coefficient_mu 0.560
_exptl_absorpt_correction_T_max 0.7457
_exptl_absorpt_correction_T_min 0.6742
_exptl_absorpt_correction_type multi-scan
_exptl_absorpt_process_details 'sadabs v2008/1(bruker axs, 2008)'
_exptl_crystal_colour purple
_exptl_crystal_density_diffrn 1.356
_exptl_crystal_description block
_exptl_crystal_F_000 5824
_exptl_crystal_size_max 0.200
_exptl_crystal_size_mid 0.200
_exptl_crystal_size_min 0.200
_refine_diff_density_max 0.342
_refine_diff_density_min -0.294
_refine_diff_density_rms 0.048
_refine_ls_extinction_method none
_refine_ls_goodness_of_fit_ref 1.009
_refine_ls_hydrogen_treatment constr
_refine_ls_matrix_type full
_refine_ls_number_parameters 451
_refine_ls_number_reflns 6714
_refine_ls_number_restraints 0
_refine_ls_restrained_S_all 1.009
_refine_ls_R_factor_all 0.0903
_refine_ls_R_factor_gt 0.0469
_refine_ls_shift/su_max 0.001
_refine_ls_shift/su_mean 0.000
_refine_ls_structure_factor_coef Fsqd
_refine_ls_weighting_details 'w=1/[\s^2^(Fo^2^)+(0.0646P)^2^+12.6196P] where P=(Fo^2^+2Fc^2^)/3'
_refine_ls_weighting_scheme calc
_refine_ls_wR_factor_gt 0.1148
_refine_ls_wR_factor_ref 0.1388
_reflns_Friedel_coverage 0.000
_reflns_number_gt 4181
_reflns_number_total 6714
_reflns_threshold_expression 'I > 2\s(I)'
_cod_data_source_file d3ce00803g2.cif
_cod_data_source_block 1a
_cod_depositor_comments
;
The following automatic conversions were performed:

data item '_exptl_absorpt_correction_type' value 'multi_scan' was
changed to 'multi-scan' in accordance with the
/home/data/users/saulius/crontab/automatic-downloads/rss-feeds/RSC/lib/dictionaries/cif_core.dic
dictionary named 'cif_core.dic' version 2.4.2 last updated on
2011-04-26.

Automatic conversion script
Id: cif_fix_values 8170 2020-07-09 18:12:32Z antanas 

 Adding full bibliography for 7247304--7247313.cif.
;
_cod_original_sg_symbol_Hall '-C 2b 2bc'
_cod_original_sg_symbol_H-M 'C c c a'
_cod_original_formula_sum 'C34 H37 Co N4 O8.50'
_cod_database_code 7247304
_shelx_shelxl_version_number 2017/1
_shelx_space_group_comment
; 
The symmetry employed for this shelxl refinement is uniquely defined 
by the following loop, which should always be used as a source of 
symmetry information in preference to the above space-group names. 
They are only intended as comments. 
;
_shelx_estimated_absorpt_t_min 0.896
_shelx_estimated_absorpt_t_max 0.896

loop_
_space_group_symop_operation_xyz
'x, y, z'
'-x+1/2, -y, z'
'-x, y, -z+1/2'
'x+1/2, -y, -z+1/2'
'x+1/2, y+1/2, z'
'-x+1, -y+1/2, z'
'-x+1/2, y+1/2, -z+1/2'
'x+1, -y+1/2, -z+1/2'
'-x, -y, -z'
'x-1/2, y, -z'
'x, -y, z-1/2'
'-x-1/2, y, z-1/2'
'-x+1/2, -y+1/2, -z'
'x, y+1/2, -z'
'x+1/2, -y+1/2, z-1/2'
'-x, y+1/2, z-1/2'

loop_
_atom_site_label
_atom_site_type_symbol
_atom_site_fract_x
_atom_site_fract_y
_atom_site_fract_z
_atom_site_U_iso_or_equiv
_atom_site_adp_type
_atom_site_occupancy
_atom_site_site_symmetry_order
_atom_site_calc_flag
_atom_site_refinement_flags_posn
_atom_site_refinement_flags_adp
_atom_site_refinement_flags_occupancy
_atom_site_disorder_assembly
_atom_site_disorder_group
Co1 Co 1.000000 0.49452(2) 0.250000 0.0678(2) Uani 1 2 d S T P . .
Co2 Co 0.20210(3) 0.750000 0.250000 0.03729(15) Uani 1 2 d S T P . .
O1 O 1.1088(3) 0.59583(6) 0.5018(2) 0.1310(14) Uani 1 1 d . . . . .
O2 O 0.59021(14) 0.69007(5) 0.37721(15) 0.0723(7) Uani 1 1 d . . . . .
O3 O 0.89458(18) 0.47786(5) 0.28332(17) 0.0852(8) Uani 1 1 d . . . . .
O4 O 0.9061(2) 0.45739(5) 0.16787(17) 0.0963(9) Uani 1 1 d . . . . .
O5 O 0.60949(19) 0.39784(4) 0.3525(2) 0.1189(13) Uani 1 1 d . . . . .
O6 O 0.69130(12) 0.28450(3) 0.30928(12) 0.0495(5) Uani 1 1 d . . . . .
O7 O 0.55444(12) 0.28379(3) 0.35305(12) 0.0487(5) Uani 1 1 d . . . . .
N1 N 1.0085(2) 0.51820(5) 0.34607(19) 0.0705(8) Uani 1 1 d . . . . .
N2 N 1.0194(2) 0.56584(5) 0.54679(19) 0.0823(10) Uani 1 1 d . . . . .
H2A H 0.989074 0.561195 0.588483 0.099 Uiso 1 1 calc R U . . .
N3 N 0.50502(15) 0.70907(4) 0.47151(15) 0.0510(6) Uani 1 1 d . . . . .
H3A H 0.499703 0.711846 0.523442 0.061 Uiso 1 1 calc R U . . .
N4 N 0.30085(14) 0.73583(4) 0.32648(13) 0.0419(5) Uani 1 1 d . . . . .
C1 C 0.9578(3) 0.51608(6) 0.4119(2) 0.0755(10) Uani 1 1 d . . . . .
H1A H 0.918208 0.503239 0.413304 0.091 Uiso 1 1 calc R U . . .
C2 C 0.9605(3) 0.53159(6) 0.4774(2) 0.0733(10) Uani 1 1 d . . . . .
H2B H 0.923345 0.529126 0.521877 0.088 Uiso 1 1 calc R U . . .
C3 C 1.0171(2) 0.55068(6) 0.4784(2) 0.0684(10) Uani 1 1 d . . . . .
C4 C 1.0683(3) 0.55366(8) 0.4100(3) 0.1116(17) Uani 1 1 d . . . . .
H4A H 1.106846 0.566736 0.406668 0.134 Uiso 1 1 calc R U . . .
C5 C 1.0622(3) 0.53723(8) 0.3468(3) 0.1105(17) Uani 1 1 d . . . . .
H5A H 1.098012 0.539523 0.301321 0.133 Uiso 1 1 calc R U . . .
C6 C 1.0643(4) 0.58742(8) 0.5560(3) 0.0980(15) Uani 1 1 d . . . . .
C7 C 1.0539(4) 0.59953(8) 0.6384(3) 0.1165(18) Uani 1 1 d . . . . .
H7A H 1.010135 0.590846 0.669916 0.140 Uiso 1 1 calc R U . . .
H7B H 1.108334 0.598477 0.668328 0.140 Uiso 1 1 calc R U . . .
C8 C 1.0281(3) 0.62578(9) 0.6308(3) 0.1004(14) Uani 1 1 d . . . . .
H8A H 1.034155 0.634782 0.681965 0.121 Uiso 1 1 calc R U . A 1
H8B H 1.057920 0.634196 0.586416 0.121 Uiso 1 1 calc R U . A 1
C9 C 0.9383(7) 0.61999(19) 0.6111(7) 0.100(3) Uani 0.5 1 d . . P B 1
H9A H 0.930798 0.603014 0.627057 0.120 Uiso 0.5 1 calc R U P B 1
H9B H 0.935248 0.620234 0.551359 0.120 Uiso 0.5 1 calc R U P B 1
C10 C 0.8595(8) 0.6324(3) 0.6389(8) 0.120(6) Uani 0.5 1 d . . P B 1
H10A H 0.878301 0.647417 0.665245 0.145 Uiso 0.5 1 calc R U P B 1
H10B H 0.834914 0.622234 0.682043 0.145 Uiso 0.5 1 calc R U P B 1
C9' C 0.9411(7) 0.6366(2) 0.5864(6) 0.072(2) Uani 0.5 1 d . . P B 2
H9'A H 0.963110 0.648415 0.547079 0.087 Uiso 0.5 1 calc R U P B 2
H9'B H 0.919618 0.623018 0.553659 0.087 Uiso 0.5 1 calc R U P B 2
C10' C 0.8914(11) 0.6438(2) 0.6075(9) 0.113(5) Uani 0.5 1 d . . P B 2
H10C H 0.900160 0.661231 0.599647 0.136 Uiso 0.5 1 calc R U P B 2
H10D H 0.894756 0.641117 0.666531 0.136 Uiso 0.5 1 calc R U P B 2
C11 C 0.7867(4) 0.63909(10) 0.5838(4) 0.149(3) Uani 1 1 d . . . . .
C12 C 0.7578(3) 0.66502(8) 0.5727(3) 0.0990(14) Uani 1 1 d . . . . .
H12A H 0.804086 0.674140 0.546205 0.119 Uiso 1 1 calc R U . . .
H12B H 0.748194 0.672223 0.626602 0.119 Uiso 1 1 calc R U . . .
C13 C 0.6761(2) 0.66772(7) 0.5223(2) 0.0737(10) Uani 1 1 d . . . . .
H13A H 0.686172 0.660882 0.467969 0.088 Uiso 1 1 calc R U . . .
H13B H 0.630187 0.658261 0.548073 0.088 Uiso 1 1 calc R U . . .
C14 C 0.6460(2) 0.69343(6) 0.5129(2) 0.0724(10) Uani 1 1 d . . . . .
H14A H 0.695699 0.703661 0.500203 0.087 Uiso 1 1 calc R U . . .
H14B H 0.622345 0.698940 0.565144 0.087 Uiso 1 1 calc R U . . .
C15 C 0.5785(2) 0.69697(6) 0.4473(2) 0.0524(7) Uani 1 1 d . . . . .
C16 C 0.43772(17) 0.71738(5) 0.42111(16) 0.0428(6) Uani 1 1 d . . . . .
C17 C 0.37930(19) 0.73418(5) 0.45281(17) 0.0491(7) Uani 1 1 d . . . . .
H17A H 0.384854 0.739540 0.506963 0.059 Uiso 1 1 calc R U . . .
C18 C 0.31346(18) 0.74288(5) 0.40451(17) 0.0472(7) Uani 1 1 d . . . . .
H18A H 0.275474 0.754299 0.427060 0.057 Uiso 1 1 calc R U . . .
C19 C 0.35674(19) 0.71936(6) 0.29696(18) 0.0520(7) Uani 1 1 d . . . . .
H19A H 0.348778 0.713922 0.243167 0.062 Uiso 1 1 calc R U . . .
C20 C 0.42520(19) 0.70991(6) 0.34081(18) 0.0525(8) Uani 1 1 d . . . . .
H20A H 0.462621 0.698630 0.316712 0.063 Uiso 1 1 calc R U . . .
C21 C 0.8707(3) 0.46106(6) 0.2342(2) 0.0684(10) Uani 1 1 d . . . . .
C22 C 0.7981(2) 0.44503(6) 0.2630(2) 0.0645(9) Uani 1 1 d . . . . .
C23 C 0.7624(3) 0.42763(6) 0.2117(3) 0.0751(10) Uani 1 1 d . . . . .
H23A H 0.780937 0.426540 0.157219 0.090 Uiso 1 1 calc R U . . .
C24 C 0.6993(3) 0.41174(6) 0.2405(3) 0.0871(13) Uani 1 1 d . . . . .
H24A H 0.674689 0.400236 0.205363 0.105 Uiso 1 1 calc R U . . .
C25 C 0.6733(3) 0.41305(6) 0.3208(3) 0.0840(13) Uani 1 1 d . . . . .
C26 C 0.7060(3) 0.43036(7) 0.3723(3) 0.0926(14) Uani 1 1 d . . . . .
H26A H 0.686899 0.431307 0.426542 0.111 Uiso 1 1 calc R U . . .
C27 C 0.7682(3) 0.44663(7) 0.3432(3) 0.0845(12) Uani 1 1 d . . . . .
H27A H 0.789962 0.458696 0.378013 0.101 Uiso 1 1 calc R U . . .
C28 C 0.6179(2) 0.37265(6) 0.3434(3) 0.0766(11) Uani 1 1 d . . . . .
C29 C 0.6951(2) 0.36099(6) 0.3288(3) 0.0756(11) Uani 1 1 d . . . . .
H29A H 0.745924 0.369948 0.321611 0.091 Uiso 1 1 calc R U . . .
C30 C 0.6966(2) 0.33575(5) 0.3249(2) 0.0568(8) Uani 1 1 d . . . . .
H30A H 0.748866 0.327730 0.315071 0.068 Uiso 1 1 calc R U . . .
C31 C 0.62167(18) 0.32227(5) 0.33554(17) 0.0436(7) Uani 1 1 d . . . . .
C32 C 0.5449(2) 0.33469(5) 0.3505(2) 0.0598(8) Uani 1 1 d . . . . .
H32A H 0.493842 0.325867 0.358179 0.072 Uiso 1 1 calc R U . . .
C33 C 0.5426(2) 0.35997(6) 0.3543(3) 0.0758(11) Uani 1 1 d . . . . .
H33A H 0.490627 0.368144 0.364167 0.091 Uiso 1 1 calc R U . . .
C34 C 0.62292(18) 0.29508(5) 0.33222(16) 0.0410(6) Uani 1 1 d . . . . .
O8 O 0.10635(12) 0.76157(3) 0.16371(11) 0.0470(5) Uani 1 1 d . . . . .
H8C H 0.074100 0.772427 0.185512 0.056 Uiso 1 1 d R U . . .
H8D H 0.074680 0.749517 0.149962 0.056 Uiso 1 1 d R U . . .
O9 O 0.732(4) 0.5009(17) 0.5784(19) 0.288(18) Uiso 0.25 1 d . . P C 1
O9' O 0.743(3) 0.5141(5) 0.535(2) 0.270(16) Uiso 0.25 1 d . . P D 2

loop_
_atom_site_aniso_label
_atom_site_aniso_U_11
_atom_site_aniso_U_22
_atom_site_aniso_U_33
_atom_site_aniso_U_23
_atom_site_aniso_U_13
_atom_site_aniso_U_12
Co1 0.0811(5) 0.0501(4) 0.0723(4) 0.000 0.0198(4) 0.000
Co2 0.0348(3) 0.0374(3) 0.0397(3) -0.0005(2) 0.000 0.000
O1 0.176(4) 0.108(2) 0.109(2) -0.007(2) 0.021(2) -0.069(2)
O2 0.0543(14) 0.1023(19) 0.0604(15) 0.0045(13) 0.0057(11) 0.0271(13)
O3 0.094(2) 0.0676(16) 0.0934(19) -0.0094(15) 0.0231(16) -0.0198(14)
O4 0.126(3) 0.0835(19) 0.0800(19) 0.0004(15) 0.0335(18) -0.0040(17)
O5 0.096(2) 0.0374(14) 0.223(4) -0.0027(17) 0.062(2) -0.0017(14)
O6 0.0425(11) 0.0418(11) 0.0641(13) -0.0082(9) 0.0077(10) -0.0018(9)
O7 0.0400(11) 0.0432(11) 0.0630(13) -0.0056(9) 0.0040(9) -0.0052(9)
N1 0.079(2) 0.0564(17) 0.076(2) -0.0034(14) 0.0177(17) -0.0105(15)
N2 0.115(3) 0.0661(19) 0.0658(19) 0.0020(16) 0.0070(18) -0.0192(18)
N3 0.0482(14) 0.0615(15) 0.0434(13) -0.0007(11) -0.0042(12) 0.0099(13)
N4 0.0389(13) 0.0466(14) 0.0402(13) -0.0005(10) 0.0005(10) 0.0043(10)
C1 0.089(3) 0.062(2) 0.076(3) 0.0005(19) 0.019(2) -0.015(2)
C2 0.087(3) 0.064(2) 0.069(2) -0.0006(19) 0.019(2) -0.009(2)
C3 0.081(3) 0.054(2) 0.070(2) 0.0035(18) 0.0043(19) -0.0078(18)
C4 0.134(4) 0.098(3) 0.102(3) -0.025(3) 0.041(3) -0.056(3)
C5 0.126(4) 0.101(3) 0.104(3) -0.024(3) 0.054(3) -0.051(3)
C6 0.136(4) 0.074(3) 0.084(3) 0.005(2) -0.009(3) -0.034(3)
C7 0.184(5) 0.086(3) 0.079(3) -0.009(2) -0.020(3) -0.038(4)
C8 0.089(3) 0.126(4) 0.087(3) -0.007(3) -0.008(3) -0.011(3)
C9 0.095(8) 0.081(7) 0.124(8) 0.008(6) -0.026(6) 0.026(6)
C10 0.081(8) 0.165(13) 0.115(9) 0.069(8) -0.021(7) 0.001(8)
C9' 0.084(7) 0.056(6) 0.077(6) 0.014(5) -0.012(5) 0.003(5)
C10' 0.131(13) 0.100(9) 0.108(10) -0.030(8) -0.030(9) 0.062(10)
C11 0.138(5) 0.125(4) 0.184(6) 0.002(4) -0.078(4) 0.069(4)
C12 0.080(3) 0.122(4) 0.095(3) -0.001(3) -0.035(3) 0.021(3)
C13 0.071(2) 0.081(3) 0.069(2) 0.0010(19) -0.0088(19) 0.0223(19)
C14 0.061(2) 0.072(2) 0.085(3) -0.005(2) -0.0218(19) 0.0106(18)
C15 0.0474(18) 0.0507(18) 0.059(2) 0.0032(15) -0.0005(15) 0.0038(14)
C16 0.0386(15) 0.0468(16) 0.0431(16) 0.0035(13) 0.0003(12) 0.0017(13)
C17 0.0510(17) 0.0581(18) 0.0381(15) -0.0056(14) -0.0031(14) 0.0091(15)
C18 0.0449(17) 0.0539(18) 0.0427(16) -0.0059(13) 0.0044(13) 0.0078(13)
C19 0.0512(18) 0.064(2) 0.0409(16) -0.0092(14) -0.0043(14) 0.0116(15)
C20 0.0497(18) 0.0631(19) 0.0447(17) -0.0058(14) 0.0016(14) 0.0152(15)
C21 0.082(3) 0.049(2) 0.074(3) 0.0043(18) 0.012(2) 0.0037(18)
C22 0.077(2) 0.0410(17) 0.075(2) 0.0004(16) 0.0046(19) 0.0048(16)
C23 0.096(3) 0.051(2) 0.078(2) 0.0005(19) -0.008(2) 0.012(2)
C24 0.095(3) 0.044(2) 0.123(4) -0.009(2) -0.017(3) -0.007(2)
C25 0.080(3) 0.038(2) 0.134(4) -0.003(2) 0.022(3) 0.0049(18)
C26 0.111(3) 0.062(2) 0.105(3) -0.003(2) 0.044(3) -0.006(2)
C27 0.100(3) 0.063(2) 0.091(3) -0.015(2) 0.027(2) -0.016(2)
C28 0.070(2) 0.0365(18) 0.123(3) -0.0016(19) 0.019(2) 0.0016(16)
C29 0.059(2) 0.0393(19) 0.129(3) -0.0011(19) 0.018(2) -0.0094(15)
C30 0.0467(18) 0.0459(18) 0.078(2) 0.0008(15) 0.0066(16) 0.0011(14)
C31 0.0412(15) 0.0396(15) 0.0500(17) -0.0025(13) 0.0017(13) -0.0018(12)
C32 0.0448(18) 0.0444(18) 0.090(2) 0.0005(16) 0.0058(17) -0.0015(14)
C33 0.054(2) 0.049(2) 0.124(3) 0.001(2) 0.015(2) 0.0096(17)
C34 0.0405(16) 0.0438(16) 0.0388(15) -0.0044(12) -0.0044(12) -0.0031(13)
O8 0.0411(11) 0.0442(11) 0.0555(12) -0.0001(9) -0.0038(9) 0.0018(9)

loop_
_atom_type_symbol
_atom_type_description
_atom_type_scat_dispersion_real
_atom_type_scat_dispersion_imag
_atom_type_scat_source
C C 0.0033 0.0016 'International Tables Vol C Tables 4.2.6.8 and 6.1.1.4'
H H 0.0000 0.0000 'International Tables Vol C Tables 4.2.6.8 and 6.1.1.4'
Co Co 0.3494 0.9721 'International Tables Vol C Tables 4.2.6.8 and 6.1.1.4'
N N 0.0061 0.0033 'International Tables Vol C Tables 4.2.6.8 and 6.1.1.4'
O O 0.0106 0.0060 'International Tables Vol C Tables 4.2.6.8 and 6.1.1.4'

loop_
_geom_angle_atom_site_label_1
_geom_angle_atom_site_label_2
_geom_angle_atom_site_label_3
_geom_angle
_geom_angle_site_symmetry_1
_geom_angle_site_symmetry_3
_geom_angle_publ_flag
O3 Co1 O3 123.94(16) . 3_755 ?
O3 Co1 N1 98.02(11) . . ?
O3 Co1 N1 117.36(12) 3_755 . ?
O3 Co1 N1 117.36(12) . 3_755 ?
O3 Co1 N1 98.03(11) 3_755 3_755 ?
N1 Co1 N1 100.79(17) . 3_755 ?
N4 Co2 N4 87.79(12) . 8_465 ?
N4 Co2 O6 89.82(8) . 4_465 ?
N4 Co2 O6 96.66(8) 8_465 4_465 ?
N4 Co2 O6 96.66(8) . 5_455 ?
N4 Co2 O6 89.82(8) 8_465 5_455 ?
O6 Co2 O6 171.02(11) 4_465 5_455 ?
N4 Co2 O8 90.17(8) . 8_465 ?
N4 Co2 O8 174.12(8) 8_465 8_465 ?
O6 Co2 O8 88.84(8) 4_465 8_465 ?
O6 Co2 O8 84.94(7) 5_455 8_465 ?
N4 Co2 O8 174.13(8) . . ?
N4 Co2 O8 90.17(8) 8_465 . ?
O6 Co2 O8 84.94(7) 4_465 . ?
O6 Co2 O8 88.84(8) 5_455 . ?
O8 Co2 O8 92.38(10) 8_465 . ?
C21 O3 Co1 114.0(2) . . ?
C25 O5 C28 119.3(3) . . ?
C34 O6 Co2 127.44(17) . 5_545 ?
C1 N1 C5 115.2(3) . . ?
C1 N1 Co1 121.6(2) . . ?
C5 N1 Co1 123.1(3) . . ?
C6 N2 C3 127.8(4) . . ?
C6 N2 H2A 116.1 . . ?
C3 N2 H2A 116.1 . . ?
C15 N3 C16 127.1(3) . . ?
C15 N3 H3A 116.5 . . ?
C16 N3 H3A 116.5 . . ?
C19 N4 C18 116.1(2) . . ?
C19 N4 Co2 120.08(18) . . ?
C18 N4 Co2 123.76(19) . . ?
N1 C1 C2 123.8(3) . . ?
N1 C1 H1A 118.1 . . ?
C2 C1 H1A 118.1 . . ?
C3 C2 C1 120.4(4) . . ?
C3 C2 H2B 119.8 . . ?
C1 C2 H2B 119.8 . . ?
C2 C3 C4 116.8(4) . . ?
C2 C3 N2 119.0(3) . . ?
C4 C3 N2 124.2(3) . . ?
C5 C4 C3 119.3(4) . . ?
C5 C4 H4A 120.4 . . ?
C3 C4 H4A 120.4 . . ?
N1 C5 C4 124.4(4) . . ?
N1 C5 H5A 117.8 . . ?
C4 C5 H5A 117.8 . . ?
O1 C6 N2 122.2(4) . . ?
O1 C6 C7 122.8(4) . . ?
N2 C6 C7 115.0(4) . . ?
C8 C7 C6 112.2(4) . . ?
C8 C7 H7A 109.2 . . ?
C6 C7 H7A 109.2 . . ?
C8 C7 H7B 109.2 . . ?
C6 C7 H7B 109.2 . . ?
H7A C7 H7B 107.9 . . ?
C9 C8 C7 93.6(6) . . ?
C7 C8 C9' 127.1(5) . . ?
C9 C8 H8A 113.0 . . ?
C7 C8 H8A 113.0 . . ?
C9 C8 H8B 113.0 . . ?
C7 C8 H8B 113.0 . . ?
H8A C8 H8B 110.4 . . ?
C8 C9 C10 128.3(10) . . ?
C8 C9 H9A 105.2 . . ?
C10 C9 H9A 105.2 . . ?
C8 C9 H9B 105.2 . . ?
C10 C9 H9B 105.2 . . ?
H9A C9 H9B 105.9 . . ?
C9 C10 C11 123.8(11) . . ?
C9 C10 H10A 106.4 . . ?
C11 C10 H10A 106.4 . . ?
C9 C10 H10B 106.4 . . ?
C11 C10 H10B 106.4 . . ?
H10A C10 H10B 106.4 . . ?
C10' C9' C8 132.0(13) . . ?
C10' C9' H9'A 104.2 . . ?
C8 C9' H9'A 104.2 . . ?
C10' C9' H9'B 104.2 . . ?
C8 C9' H9'B 104.2 . . ?
H9'A C9' H9'B 105.5 . . ?
C9' C10' C11 130.0(13) . . ?
C9' C10' H10C 104.8 . . ?
C11 C10' H10C 104.8 . . ?
C9' C10' H10D 104.8 . . ?
C11 C10' H10D 104.8 . . ?
H10C C10' H10D 105.8 . . ?
C10 C11 C12 122.2(8) . . ?
C12 C11 C10' 99.7(6) . . ?
C11 C12 C13 114.0(4) . . ?
C11 C12 H12A 108.8 . . ?
C13 C12 H12A 108.8 . . ?
C11 C12 H12B 108.8 . . ?
C13 C12 H12B 108.8 . . ?
H12A C12 H12B 107.7 . . ?
C14 C13 C12 114.1(3) . . ?
C14 C13 H13A 108.7 . . ?
C12 C13 H13A 108.7 . . ?
C14 C13 H13B 108.7 . . ?
C12 C13 H13B 108.7 . . ?
H13A C13 H13B 107.6 . . ?
C13 C14 C15 114.2(3) . . ?
C13 C14 H14A 108.7 . . ?
C15 C14 H14A 108.7 . . ?
C13 C14 H14B 108.7 . . ?
C15 C14 H14B 108.7 . . ?
H14A C14 H14B 107.6 . . ?
O2 C15 N3 122.9(3) . . ?
O2 C15 C14 121.6(3) . . ?
N3 C15 C14 115.5(3) . . ?
C20 C16 C17 117.2(3) . . ?
C20 C16 N3 124.1(3) . . ?
C17 C16 N3 118.7(3) . . ?
C18 C17 C16 120.0(3) . . ?
C18 C17 H17A 120.0 . . ?
C16 C17 H17A 120.0 . . ?
N4 C18 C17 123.4(3) . . ?
N4 C18 H18A 118.3 . . ?
C17 C18 H18A 118.3 . . ?
N4 C19 C20 124.3(3) . . ?
N4 C19 H19A 117.9 . . ?
C20 C19 H19A 117.9 . . ?
C19 C20 C16 119.1(3) . . ?
C19 C20 H20A 120.5 . . ?
C16 C20 H20A 120.5 . . ?
O4 C21 O3 122.9(4) . . ?
O4 C21 C22 120.8(4) . . ?
O3 C21 C22 116.3(3) . . ?
C23 C22 C27 118.7(4) . . ?
C23 C22 C21 120.9(3) . . ?
C27 C22 C21 120.4(3) . . ?
C22 C23 C24 120.5(4) . . ?
C22 C23 H23A 119.7 . . ?
C24 C23 H23A 119.7 . . ?
C25 C24 C23 119.7(4) . . ?
C25 C24 H24A 120.1 . . ?
C23 C24 H24A 120.1 . . ?
C26 C25 C24 121.0(4) . . ?
C26 C25 O5 116.9(4) . . ?
C24 C25 O5 122.0(4) . . ?
C25 C26 C27 119.5(4) . . ?
C25 C26 H26A 120.2 . . ?
C27 C26 H26A 120.2 . . ?
C22 C27 C26 120.5(4) . . ?
C22 C27 H27A 119.7 . . ?
C26 C27 H27A 119.7 . . ?
C33 C28 C29 121.6(3) . . ?
C33 C28 O5 114.3(3) . . ?
C29 C28 O5 124.0(3) . . ?
C28 C29 C30 119.2(3) . . ?
C28 C29 H29A 120.4 . . ?
C30 C29 H29A 120.4 . . ?
C31 C30 C29 120.9(3) . . ?
C31 C30 H30A 119.5 . . ?
C29 C30 H30A 119.5 . . ?
C30 C31 C32 118.3(3) . . ?
C30 C31 C34 121.2(3) . . ?
C32 C31 C34 120.5(3) . . ?
C33 C32 C31 121.3(3) . . ?
C33 C32 H32A 119.4 . . ?
C31 C32 H32A 119.4 . . ?
C28 C33 C32 118.7(3) . . ?
C28 C33 H33A 120.6 . . ?
C32 C33 H33A 120.6 . . ?
O6 C34 O7 123.5(2) . . ?
O6 C34 C31 118.7(2) . . ?
O7 C34 C31 117.8(2) . . ?
Co2 O8 H8C 109.7 . . ?
Co2 O8 H8D 109.8 . . ?
H8C O8 H8D 108.4 . . ?

loop_
_geom_bond_atom_site_label_1
_geom_bond_atom_site_label_2
_geom_bond_distance
_geom_bond_site_symmetry_2
_geom_bond_publ_flag
Co1 O3 1.938(3) . ?
Co1 O3 1.938(3) 3_755 ?
Co1 N1 2.030(3) . ?
Co1 N1 2.030(3) 3_755 ?
Co2 N4 2.109(2) . ?
Co2 N4 2.109(2) 8_465 ?
Co2 O6 2.1232(18) 4_465 ?
Co2 O6 2.1232(18) 5_455 ?
Co2 O8 2.1288(18) 8_465 ?
Co2 O8 2.1288(18) . ?
O1 C6 1.206(5) . ?
O2 C15 1.211(4) . ?
O3 C21 1.270(4) . ?
O4 C21 1.223(4) . ?
O5 C25 1.386(5) . ?
O5 C28 1.391(4) . ?
O6 C34 1.257(3) . ?
O7 C34 1.267(3) . ?
N1 C1 1.328(4) . ?
N1 C5 1.328(5) . ?
N2 C6 1.375(5) . ?
N2 C3 1.386(4) . ?
N2 H2A 0.8600 . ?
N3 C15 1.368(4) . ?
N3 C16 1.396(3) . ?
N3 H3A 0.8600 . ?
N4 C19 1.334(3) . ?
N4 C18 1.337(3) . ?
C1 C2 1.361(5) . ?
C1 H1A 0.9300 . ?
C2 C3 1.359(5) . ?
C2 H2B 0.9300 . ?
C3 C4 1.371(5) . ?
C4 C5 1.366(6) . ?
C4 H4A 0.9300 . ?
C5 H5A 0.9300 . ?
C6 C7 1.499(6) . ?
C7 C8 1.494(6) . ?
C7 H7A 0.9700 . ?
C7 H7B 0.9700 . ?
C8 C9 1.453(11) . ?
C8 C9' 1.630(11) . ?
C8 H8A 0.9700 . ?
C8 H8B 0.9700 . ?
C9 C10 1.461(16) . ?
C9 H9A 0.9700 . ?
C9 H9B 0.9700 . ?
C10 C11 1.480(13) . ?
C10 H10A 0.9700 . ?
C10 H10B 0.9700 . ?
C9' C10' 0.928(12) . ?
C9' H9'A 0.9700 . ?
C9' H9'B 0.9700 . ?
C10' C11 1.676(17) . ?
C10' H10C 0.9700 . ?
C10' H10D 0.9700 . ?
C11 C12 1.496(6) . ?
C12 C13 1.508(5) . ?
C12 H12A 0.9700 . ?
C12 H12B 0.9700 . ?
C13 C14 1.487(5) . ?
C13 H13A 0.9700 . ?
C13 H13B 0.9700 . ?
C14 C15 1.500(4) . ?
C14 H14A 0.9700 . ?
C14 H14B 0.9700 . ?
C16 C20 1.379(4) . ?
C16 C17 1.384(4) . ?
C17 C18 1.367(4) . ?
C17 H17A 0.9300 . ?
C18 H18A 0.9300 . ?
C19 C20 1.372(4) . ?
C19 H19A 0.9300 . ?
C20 H20A 0.9300 . ?
C21 C22 1.495(5) . ?
C22 C23 1.379(5) . ?
C22 C27 1.383(5) . ?
C23 C24 1.385(5) . ?
C23 H23A 0.9300 . ?
C24 C25 1.364(6) . ?
C24 H24A 0.9300 . ?
C25 C26 1.358(6) . ?
C26 C27 1.389(5) . ?
C26 H26A 0.9300 . ?
C27 H27A 0.9300 . ?
C28 C33 1.362(5) . ?
C28 C29 1.370(5) . ?
C29 C30 1.381(4) . ?
C29 H29A 0.9300 . ?
C30 C31 1.380(4) . ?
C30 H30A 0.9300 . ?
C31 C32 1.385(4) . ?
C31 C34 1.487(4) . ?
C32 C33 1.383(4) . ?
C32 H32A 0.9300 . ?
C33 H33A 0.9300 . ?
O8 H8C 0.8505 . ?
O8 H8D 0.8495 . ?
O9 O9 0.58(13) 2_665 ?
O9' O9' 1.56(6) 2_665 ?
